data_1562363
loop_
_publ_author_name
'Marfo-OWUSU, Emmanuel'
'THOMPSON, Amber L.'

_publ_section_title
;
 The Crystal Structure of an Inclusion Complex of Benzyltrimethylammonium
 Bromide with
 (&lt;i&gt;R&lt;/i&gt;)-(+)-1,1&#x2032;-binaphthalene-2,2&#x2032;-diol
;
_journal_issue 0
_journal_name_full 'X-ray Structure Analysis Online'
_journal_page_first 19
_journal_page_last 20
_journal_paper_doi 10.2116/xraystruct.37.19
_journal_volume 37
_journal_year 2021
_chemical_absolute_configuration unk
_chemical_formula_moiety 'C30 H30 Br1 N1 O2'
_chemical_formula_sum 'C30 H30 Br N O2'
_chemical_formula_weight 516.48
_space_group_IT_number 4
_space_group_name_Hall 'P 2yb'
_space_group_name_H-M_alt 'P 1 21 1'
_symmetry_cell_setting monoclinic
_symmetry_space_group_name_Hall 'P 2yb'
_symmetry_space_group_name_H-M 'P 1 21 1'
_atom_sites_solution_hydrogens difmap
_atom_sites_solution_primary direct
_cell_angle_alpha 90
_cell_angle_beta 104.1165(4)
_cell_angle_gamma 90
_cell_formula_units_Z 2
_cell_length_a 10.53450(10)
_cell_length_b 9.90380(10)
_cell_length_c 12.74370(10)
_cell_measurement_reflns_used 3085
_cell_measurement_temperature 0
_cell_measurement_theta_max 27
_cell_measurement_theta_min 5
_cell_volume 1289.42(2)
_computing_cell_refinement 'DENZO/SCALEPACK (Otwinowski & Minor, 1997)'
_computing_data_collection 'COLLECT (Nonius, 2001).'
_computing_data_reduction 'DENZO/SCALEPACK (Otwinowski & Minor, 1997)'
_computing_molecular_graphics 'CAMERON (Watkin et al., 1996)'
_computing_publication_material 'CRYSTALS (Betteridge et al., 2003)'
_computing_structure_refinement 'CRYSTALS (Betteridge et al., 2003)'
_computing_structure_solution 'SIR92 (Altomare et al., 1994)'
_diffrn_ambient_temperature 150
_diffrn_measured_fraction_theta_full 0.989
_diffrn_measured_fraction_theta_max 0.989
_diffrn_measurement_device Area
_diffrn_measurement_device_type 'Nonius KappaCCD'
_diffrn_measurement_method \w
_diffrn_radiation_monochromator graphite
_diffrn_radiation_type 'Mo K\a'
_diffrn_radiation_wavelength 0.71073
_diffrn_reflns_av_R_equivalents 0.000
_diffrn_reflns_limit_h_max 13
_diffrn_reflns_limit_h_min -13
_diffrn_reflns_limit_k_max 12
_diffrn_reflns_limit_k_min -12
_diffrn_reflns_limit_l_max 16
_diffrn_reflns_limit_l_min -16
_diffrn_reflns_number 5796
_diffrn_reflns_theta_full 25.558
_diffrn_reflns_theta_max 27.481
_diffrn_reflns_theta_min 5.109
_diffrn_standards_number 0
_exptl_absorpt_coefficient_mu 1.621
_exptl_absorpt_correction_T_max 1.00
_exptl_absorpt_correction_T_min 0.53
_exptl_absorpt_correction_type multi-scan
_exptl_absorpt_process_details 'DENZO/SCALEPACK (Otwinowski & Minor, 1997)'
_exptl_crystal_colour colorless
_exptl_crystal_density_diffrn 1.330
_exptl_crystal_density_method 'not measured'
_exptl_crystal_description rodlike
_exptl_crystal_F_000 536
_exptl_crystal_size_max 0.30
_exptl_crystal_size_mid 0.24
_exptl_crystal_size_min 0.20
_refine_diff_density_max 0.28
_refine_diff_density_min -1.05
_refine_ls_extinction_coef 160(20)
_refine_ls_extinction_method 'Larson (1970), Equation 22'
_refine_ls_goodness_of_fit_ref 1.0868
_refine_ls_hydrogen_treatment constr
_refine_ls_matrix_type full
_refine_ls_number_parameters 308
_refine_ls_number_reflns 4402
_refine_ls_number_restraints 1
_refine_ls_R_factor_all 0.0532
_refine_ls_R_factor_gt 0.0383
_refine_ls_shift/su_max 0.0005819
_refine_ls_shift/su_mean 0.0000166
_refine_ls_structure_factor_coef F
_refine_ls_weighting_details
;
 Method= Modified Sheldrick 
 w=1/[\s^2^(F) + ( 0.00P)^2^ + 0.02P] 
 ,where P=(max(Fo,0) + 2Fc)/3 
;
_refine_ls_weighting_scheme calc
_refine_ls_wR_factor_all 0.0583
_refine_ls_wR_factor_gt 0.0490
_refine_ls_wR_factor_ref 0.0465
_reflns_limit_h_max 13
_reflns_limit_h_min -13
_reflns_limit_k_max 12
_reflns_limit_k_min -12
_reflns_limit_l_max 16
_reflns_limit_l_min 0
_reflns_number_gt 4701
_reflns_number_total 5796
_reflns_threshold_expression I>2.0\s(I)
_oxford_diffrn_Wilson_B_factor 3.73
_oxford_diffrn_Wilson_scale 1.84
_oxford_refine_ls_r_factor_ref 0.0349
_oxford_refine_ls_scale 0.7942(15)
_oxford_reflns_number_all 5796
_oxford_reflns_threshold_expression_ref I>3.0\s(I)
_cod_data_source_file 37_19_1.txt
_cod_data_source_block BTMAB/RBNP
_cod_original_sg_symbol_H-M 'P 1 21 1 '
_cod_original_formula_sum 'C30 H30 Br1 N1 O2'
_cod_database_code 1562363

loop_
_symmetry_equiv_pos_as_xyz
x,y,z
-x,y+1/2,-z

loop_
_atom_site_label
_atom_site_type_symbol
_atom_site_fract_x
_atom_site_fract_y
_atom_site_fract_z
_atom_site_U_iso_or_equiv
_atom_site_occupancy
_atom_site_adp_type
_atom_site_refinement_flags_posn
_atom_site_refinement_flags_adp
_atom_site_refinement_flags_occupancy
_atom_site_disorder_assembly
_atom_site_disorder_group
_atom_site_attached_hydrogens
Br1 Br 0.79259(4) 0.84783(9) 0.00890(2) 0.0643 1.0000 Uani . . . . . .
O2 O 0.6949(3) 0.6149(3) 0.1430(2) 0.0561 1.0000 Uani . . . . . .
O3 O 0.4490(2) 0.4308(3) 0.1792(2) 0.0633 1.0000 Uani . . . . . .
C4 C 0.6188(3) 0.4869(3) 0.5888(3) 0.0445 1.0000 Uani . . . . . .
C5 C 0.6540(3) 0.5631(3) 0.4170(3) 0.0350 1.0000 Uani . . . . . .
C6 C 0.6712(3) 0.8047(3) 0.3840(3) 0.0426 1.0000 Uani . . . . . .
C7 C 0.6699(3) 0.5363(3) 0.3111(3) 0.0383 1.0000 Uani . . . . . .
C8 C 0.7756(3) 0.1794(3) 0.2498(3) 0.0460 1.0000 Uani . . . . . .
C9 C 0.6366(3) 0.4586(3) 0.4879(3) 0.0417 1.0000 Uani . . . . . .
C10 C 0.6570(3) 0.1371(3) 0.1762(3) 0.0511 1.0000 Uani . . . . . .
C11 C 0.9017(3) 0.3580(4) 0.3596(3) 0.0470 1.0000 Uani . . . . . .
C12 C 0.5542(3) 0.3480(4) 0.2000(2) 0.0440 1.0000 Uani . . . . . .
C13 C 0.5502(3) 0.2191(3) 0.1524(3) 0.0470 1.0000 Uani . . . . . .
C14 C 1.0576(3) 0.7236(3) 0.2623(3) 0.0453 1.0000 Uani . . . . . .
C15 C 0.6851(3) 0.7780(3) 0.2827(3) 0.0444 1.0000 Uani . . . . . .
C16 C 0.7808(3) 0.3124(3) 0.2936(3) 0.0413 1.0000 Uani . . . . . .
C17 C 1.0725(3) 0.6978(4) 0.3707(3) 0.0535 1.0000 Uani . . . . . .
C18 C 0.6184(3) 0.6215(3) 0.6239(3) 0.0469 1.0000 Uani . . . . . .
C19 C 1.1423(6) 0.9709(4) 0.1221(4) 0.0700 1.0000 Uani . . . . . .
C20 C 1.2763(4) 0.6429(4) 0.2794(5) 0.0681 1.0000 Uani . . . . . .
C21 C 0.6541(3) 0.6997(3) 0.4542(3) 0.0365 1.0000 Uani . . . . . .
C22 C 0.6842(3) 0.6426(3) 0.2456(3) 0.0420 1.0000 Uani . . . . . .
C23 C 0.8897(3) 0.0988(4) 0.2740(4) 0.0590 1.0000 Uani . . . . . .
C24 C 0.6363(3) 0.7245(3) 0.5589(3) 0.0422 1.0000 Uani . . . . . .
C25 C 1.1870(4) 0.6469(4) 0.4339(4) 0.0609 1.0000 Uani . . . . . .
C26 C 1.2887(4) 0.6200(4) 0.3886(4) 0.0649 1.0000 Uani . . . . . .
C27 C 0.6679(3) 0.3953(3) 0.2695(3) 0.0401 1.0000 Uani . . . . . .
C28 C 1.0098(3) 0.2781(4) 0.3798(4) 0.0580 1.0000 Uani . . . . . .
C29 C 1.1392(5) 0.7205(4) 0.0951(4) 0.0626 1.0000 Uani . . . . . .
C30 C 1.0035(4) 0.1451(4) 0.3379(4) 0.0637 1.0000 Uani . . . . . .
C31 C 1.1602(4) 0.6980(3) 0.2129(3) 0.0482 1.0000 Uani . . . . . .
N32 N 1.1894(4) 0.8563(5) 0.0637(2) 0.0790 1.0000 Uani . . . . . .
C33 C 1.3354(6) 0.8592(9) 0.0877(5) 0.1215 1.0000 Uani . . . . . .
C34 C 1.1292(8) 0.8758(8) -0.0570(3) 0.1372 1.0000 Uani . . . . . .
H41 H 0.6055 0.4152 0.6344 0.0555 1.0000 Uiso R . . . . .
H61 H 0.6723 0.8960 0.4078 0.0495 1.0000 Uiso R . . . . .
H91 H 0.6377 0.3679 0.4650 0.0493 1.0000 Uiso R . . . . .
H101 H 0.6534 0.0511 0.1443 0.0581 1.0000 Uiso R . . . . .
H111 H 0.9067 0.4457 0.3901 0.0564 1.0000 Uiso R . . . . .
H131 H 0.4707 0.1905 0.1035 0.0553 1.0000 Uiso R . . . . .
H141 H 0.9787 0.7595 0.2196 0.0544 1.0000 Uiso R . . . . .
H151 H 0.6959 0.8490 0.2343 0.0544 1.0000 Uiso R . . . . .
H171 H 1.0021 0.7151 0.4027 0.0648 1.0000 Uiso R . . . . .
H181 H 0.6063 0.6406 0.6939 0.0562 1.0000 Uiso R . . . . .
H193 H 1.1666 1.0557 0.0934 0.1046 1.0000 Uiso R . . . . .
H192 H 1.1819 0.9646 0.1996 0.1037 1.0000 Uiso R . . . . .
H191 H 1.0460 0.9621 0.1078 0.1043 1.0000 Uiso R . . . . .
H201 H 1.3451 0.6221 0.2470 0.0809 1.0000 Uiso R . . . . .
H231 H 0.8854 0.0105 0.2439 0.0697 1.0000 Uiso R . . . . .
H241 H 0.6361 0.8152 0.5829 0.0502 1.0000 Uiso R . . . . .
H251 H 1.1965 0.6298 0.5092 0.0740 1.0000 Uiso R . . . . .
H261 H 1.3682 0.5850 0.4310 0.0805 1.0000 Uiso R . . . . .
H281 H 1.0906 0.3103 0.4228 0.0683 1.0000 Uiso R . . . . .
H292 H 1.1838 0.6476 0.0652 0.0733 1.0000 Uiso R . . . . .
H291 H 1.0439 0.7198 0.0625 0.0735 1.0000 Uiso R . . . . .
H301 H 1.0790 0.0897 0.3554 0.0745 1.0000 Uiso R . . . . .
H333 H 1.3613 0.7876 0.0451 0.1742 1.0000 Uiso R . . . . .
H332 H 1.3628 0.9466 0.0669 0.1741 1.0000 Uiso R . . . . .
H331 H 1.3696 0.8434 0.1655 0.1740 1.0000 Uiso R . . . . .
H343 H 1.1553 0.7997 -0.0936 0.1880 1.0000 Uiso R . . . . .
H342 H 1.1639 0.9601 -0.0774 0.1879 1.0000 Uiso R . . . . .
H341 H 1.0355 0.8785 -0.0657 0.1883 1.0000 Uiso R . . . . .
H31 H 0.3872 0.3982 0.1304 0.0965 1.0000 Uiso R . . . . .
H21 H 0.7191 0.6806 0.1110 0.0825 1.0000 Uiso R . . . . .

loop_
_atom_site_aniso_label
_atom_site_aniso_U_11
_atom_site_aniso_U_22
_atom_site_aniso_U_33
_atom_site_aniso_U_23
_atom_site_aniso_U_13
_atom_site_aniso_U_12
Br1 0.0900(3) 0.03825(17) 0.04478(18) 0.00782(18) -0.02172(15) -0.0035(2)
O2 0.0759(17) 0.0383(13) 0.0525(15) -0.0102(11) 0.0128(13) -0.0029(11)
O3 0.0385(13) 0.0454(14) 0.0918(19) -0.0339(14) -0.0116(12) 0.0111(11)
C4 0.0341(16) 0.0361(16) 0.062(2) 0.0005(15) 0.0099(15) 0.0001(13)
C5 0.0233(13) 0.0256(13) 0.0533(18) -0.0102(12) 0.0036(12) 0.0014(11)
C6 0.0389(16) 0.0226(13) 0.0603(19) -0.0091(12) 0.0006(14) 0.0011(11)
C7 0.0295(14) 0.0252(14) 0.0555(19) -0.0082(13) 0.0012(13) -0.0012(11)
C8 0.0371(16) 0.0297(16) 0.073(2) -0.0158(15) 0.0181(16) 0.0014(13)
C9 0.0323(15) 0.0265(14) 0.062(2) -0.0040(13) 0.0030(14) 0.0009(12)
C10 0.0466(18) 0.0292(15) 0.078(3) -0.0200(17) 0.0153(17) -0.0039(14)
C11 0.0390(15) 0.0321(15) 0.0679(18) -0.0104(19) 0.0090(13) 0.0006(16)
C12 0.0330(13) 0.0328(13) 0.0639(17) -0.017(2) 0.0073(12) 0.0036(16)
C13 0.0394(17) 0.0311(15) 0.069(2) -0.0199(15) 0.0096(16) -0.0053(14)
C14 0.0387(16) 0.0379(17) 0.057(2) 0.0076(15) 0.0071(14) 0.0089(14)
C15 0.0452(18) 0.0267(15) 0.056(2) -0.0013(14) 0.0028(15) -0.0007(13)
C16 0.0368(16) 0.0269(16) 0.0592(19) -0.0094(12) 0.0098(14) -0.0009(11)
C17 0.0423(17) 0.053(2) 0.062(2) 0.0168(18) 0.0063(16) -0.0002(16)
C18 0.0410(17) 0.0438(19) 0.057(2) -0.0099(16) 0.0134(15) 0.0035(14)
C19 0.116(4) 0.039(2) 0.046(2) -0.0010(17) 0.004(2) -0.031(2)
C20 0.0396(19) 0.0291(17) 0.137(5) -0.021(2) 0.025(2) 0.0030(15)
C21 0.0279(13) 0.0257(13) 0.0509(18) -0.0094(12) 0.0002(12) 0.0011(11)
C22 0.0388(16) 0.0329(15) 0.0517(18) -0.0110(14) 0.0059(14) -0.0007(13)
C23 0.0444(19) 0.0358(17) 0.099(3) -0.0173(19) 0.0213(19) 0.0056(15)
C24 0.0280(14) 0.0338(16) 0.062(2) -0.0148(15) 0.0061(14) 0.0021(12)
C25 0.054(2) 0.0403(18) 0.076(3) 0.0182(18) -0.0082(19) -0.0101(17)
C26 0.047(2) 0.0292(18) 0.107(4) 0.011(2) -0.004(2) 0.0041(15)
C27 0.0366(16) 0.0264(13) 0.0550(18) -0.0125(12) 0.0069(13) -0.0023(12)
C28 0.0358(18) 0.048(2) 0.086(3) -0.0136(19) 0.0069(17) 0.0049(15)
C29 0.079(3) 0.048(2) 0.070(3) -0.031(2) 0.036(2) -0.023(2)
C30 0.0388(18) 0.045(2) 0.108(3) -0.015(2) 0.019(2) 0.0105(16)
C31 0.0492(18) 0.0252(14) 0.072(2) -0.0140(15) 0.0176(16) -0.0005(13)
N32 0.116(3) 0.080(2) 0.0481(15) -0.025(2) 0.0343(18) -0.057(3)
C33 0.118(4) 0.148(6) 0.122(4) -0.064(5) 0.074(4) -0.086(5)
C34 0.229(8) 0.146(7) 0.043(2) -0.028(3) 0.046(3) -0.129(7)

loop_
_atom_type_symbol
_atom_type_scat_dispersion_real
_atom_type_scat_dispersion_imag
_atom_type_scat_Cromer_Mann_a1
_atom_type_scat_Cromer_Mann_b1
_atom_type_scat_Cromer_Mann_a2
_atom_type_scat_Cromer_Mann_b2
_atom_type_scat_Cromer_Mann_a3
_atom_type_scat_Cromer_Mann_b3
_atom_type_scat_Cromer_Mann_a4
_atom_type_scat_Cromer_Mann_b4
_atom_type_scat_Cromer_Mann_c
_atom_type_scat_source
C 0.0033 0.0016 2.3100 20.8439 1.0200 10.2075 1.5886 0.5687 0.8650 51.6512 0.2156 'International Tables Vol C 4.2.6.8 and 6.1.1.4'
H 0.0000 0.0000 0.4930 10.5109 0.3229 26.1257 0.1402 3.1424 0.0408 57.7998 0.0030 'International Tables Vol C 4.2.6.8 and 6.1.1.4'
Br -0.2901 2.4595 17.1789 2.1723 5.2358 16.5796 5.6377 0.2609 3.9851 41.4328 2.9557 'International Tables Vol C 4.2.6.8 and 6.1.1.4'
N 0.0061 0.0033 12.2126 0.0057 3.1322 9.8933 2.0125 28.9975 1.1663 0.5826 -11.5290 'International Tables Vol C 4.2.6.8 and 6.1.1.4'
O 0.0106 0.0060 3.0485 13.2771 2.2868 5.7011 1.5463 0.3239 0.8670 32.9089 0.2508 'International Tables Vol C 4.2.6.8 and 6.1.1.4'

loop_
_geom_angle_atom_site_label_1
_geom_angle_site_symmetry_1
_geom_angle_atom_site_label_2
_geom_angle_site_symmetry_2
_geom_angle_atom_site_label_3
_geom_angle_site_symmetry_3
_geom_angle
_geom_angle_publ_flag
C22 . O2 . H21 . 114.6 no
C12 . O3 . H31 . 111.1 no
C9 . C4 . C18 . 120.2(3) yes
C9 . C4 . H41 . 119.6 no
C18 . C4 . H41 . 120.1 no
C7 . C5 . C9 . 122.1(3) yes
C7 . C5 . C21 . 119.9(3) yes
C9 . C5 . C21 . 118.0(3) yes
C15 . C6 . C21 . 121.1(3) yes
C15 . C6 . H61 . 119.4 no
C21 . C6 . H61 . 119.5 no
C5 . C7 . C22 . 119.2(3) yes
C5 . C7 . C27 . 121.1(3) yes
C22 . C7 . C27 . 119.7(3) yes
C10 . C8 . C16 . 118.1(3) yes
C10 . C8 . C23 . 122.5(3) yes
C16 . C8 . C23 . 119.1(3) yes
C5 . C9 . C4 . 121.1(3) yes
C5 . C9 . H91 . 119.0 no
C4 . C9 . H91 . 119.9 no
C8 . C10 . C13 . 120.9(3) yes
C8 . C10 . H101 . 119.1 no
C13 . C10 . H101 . 120.0 no
C16 . C11 . C28 . 121.1(3) yes
C16 . C11 . H111 . 119.2 no
C28 . C11 . H111 . 119.8 no
O3 . C12 . C13 . 121.9(3) yes
O3 . C12 . C27 . 117.4(3) yes
C13 . C12 . C27 . 120.8(3) yes
C12 . C13 . C10 . 120.6(3) yes
C12 . C13 . H131 . 118.5 no
C10 . C13 . H131 . 120.9 no
C17 . C14 . C31 . 120.5(3) yes
C17 . C14 . H141 . 121.1 no
C31 . C14 . H141 . 118.5 no
C6 . C15 . C22 . 120.4(3) yes
C6 . C15 . H151 . 121.6 no
C22 . C15 . H151 . 118.0 no
C8 . C16 . C11 . 118.0(3) yes
C8 . C16 . C27 . 120.0(3) yes
C11 . C16 . C27 . 122.0(3) yes
C14 . C17 . C25 . 121.7(4) yes
C14 . C17 . H171 . 119.4 no
C25 . C17 . H171 . 118.9 no
C4 . C18 . C24 . 120.5(3) yes
C4 . C18 . H181 . 119.9 no
C24 . C18 . H181 . 119.6 no
N32 . C19 . H193 . 108.3 no
N32 . C19 . H192 . 109.9 no
H193 . C19 . H192 . 110.4 no
N32 . C19 . H191 . 106.8 no
H193 . C19 . H191 . 111.0 no
H192 . C19 . H191 . 110.3 no
C26 . C20 . C31 . 121.4(4) yes
C26 . C20 . H201 . 120.8 no
C31 . C20 . H201 . 117.8 no
C5 . C21 . C6 . 118.4(3) yes
C5 . C21 . C24 . 119.1(3) yes
C6 . C21 . C24 . 122.4(3) yes
C15 . C22 . C7 . 120.9(3) yes
C15 . C22 . O2 . 120.8(3) yes
C7 . C22 . O2 . 118.3(3) yes
C8 . C23 . C30 . 121.4(3) yes
C8 . C23 . H231 . 118.5 no
C30 . C23 . H231 . 120.1 no
C21 . C24 . C18 . 121.0(3) yes
C21 . C24 . H241 . 118.8 no
C18 . C24 . H241 . 120.2 no
C17 . C25 . C26 . 119.5(4) yes
C17 . C25 . H251 . 121.0 no
C26 . C25 . H251 . 119.5 no
C20 . C26 . C25 . 120.2(4) yes
C20 . C26 . H261 . 119.3 no
C25 . C26 . H261 . 120.5 no
C7 . C27 . C16 . 121.8(3) yes
C7 . C27 . C12 . 118.6(3) yes
C16 . C27 . C12 . 119.5(3) yes
C11 . C28 . C30 . 120.7(4) yes
C11 . C28 . H281 . 120.4 no
C30 . C28 . H281 . 118.9 no
C31 . C29 . N32 . 114.9(3) yes
C31 . C29 . H292 . 108.3 no
N32 . C29 . H292 . 108.3 no
C31 . C29 . H291 . 108.1 no
N32 . C29 . H291 . 106.0 no
H292 . C29 . H291 . 111.2 no
C28 . C30 . C23 . 119.7(3) yes
C28 . C30 . H301 . 119.4 no
C23 . C30 . H301 . 121.0 no
C29 . C31 . C20 . 124.0(4) yes
C29 . C31 . C14 . 119.3(4) yes
C20 . C31 . C14 . 116.6(4) yes
C29 . N32 . C19 . 110.8(3) yes
C29 . N32 . C33 . 111.5(6) yes
C19 . N32 . C33 . 109.4(4) yes
C29 . N32 . C34 . 106.8(3) yes
C19 . N32 . C34 . 107.3(5) yes
C33 . N32 . C34 . 111.0(4) yes
N32 . C33 . H333 . 106.7 no
N32 . C33 . H332 . 108.8 no
H333 . C33 . H332 . 110.9 no
N32 . C33 . H331 . 108.1 no
H333 . C33 . H331 . 111.3 no
H332 . C33 . H331 . 110.9 no
N32 . C34 . H343 . 107.0 no
N32 . C34 . H342 . 106.7 no
H343 . C34 . H342 . 111.9 no
N32 . C34 . H341 . 106.3 no
H343 . C34 . H341 . 111.8 no
H342 . C34 . H341 . 112.7 no

loop_
_geom_bond_atom_site_label_1
_geom_bond_site_symmetry_1
_geom_bond_atom_site_label_2
_geom_bond_site_symmetry_2
_geom_bond_distance
_geom_bond_publ_flag
O2 . C22 . 1.367(4) yes
O2 . H21 . 0.840 no
O3 . C12 . 1.352(4) yes
O3 . H31 . 0.847 no
C4 . C9 . 1.373(5) yes
C4 . C18 . 1.406(5) yes
C4 . H41 . 0.949 no
C5 . C7 . 1.424(4) yes
C5 . C9 . 1.416(4) yes
C5 . C21 . 1.433(4) yes
C6 . C15 . 1.361(5) yes
C6 . C21 . 1.412(5) yes
C6 . H61 . 0.952 no
C7 . C22 . 1.374(5) yes
C7 . C27 . 1.492(4) yes
C8 . C10 . 1.430(5) yes
C8 . C16 . 1.426(4) yes
C8 . C23 . 1.413(5) yes
C9 . H91 . 0.945 no
C10 . C13 . 1.360(5) yes
C10 . H101 . 0.940 no
C11 . C16 . 1.418(4) yes
C11 . C28 . 1.359(5) yes
C11 . H111 . 0.947 no
C12 . C13 . 1.409(5) yes
C12 . C27 . 1.386(4) yes
C13 . H131 . 0.957 no
C14 . C17 . 1.376(5) yes
C14 . C31 . 1.400(5) yes
C14 . H141 . 0.945 no
C15 . C22 . 1.421(4) yes
C15 . H151 . 0.961 no
C16 . C27 . 1.416(4) yes
C17 . C25 . 1.373(5) yes
C17 . H171 . 0.945 no
C18 . C24 . 1.356(5) yes
C18 . H181 . 0.950 no
C19 . N32 . 1.506(7) yes
C19 . H193 . 0.975 no
C19 . H192 . 0.975 no
C19 . H191 . 0.989 no
C20 . C26 . 1.384(7) yes
C20 . C31 . 1.417(6) yes
C20 . H201 . 0.941 no
C21 . C24 . 1.414(5) yes
C23 . C30 . 1.355(6) yes
C23 . H231 . 0.951 no
C24 . H241 . 0.948 no
C25 . C26 . 1.362(6) yes
C25 . H251 . 0.955 no
C26 . H261 . 0.945 no
C28 . C30 . 1.417(5) yes
C28 . H281 . 0.949 no
C29 . C31 . 1.480(6) yes
C29 . N32 . 1.534(6) yes
C29 . H292 . 0.987 no
C29 . H291 . 0.988 no
C30 . H301 . 0.947 no
N32 . C33 . 1.493(7) yes
N32 . C34 . 1.527(6) yes
C33 . H333 . 0.971 no
C33 . H332 . 0.970 no
C33 . H331 . 0.982 no
C34 . H343 . 0.961 no
C34 . H342 . 0.972 no
C34 . H341 . 0.966 no

loop_
_geom_hbond_atom_site_label_D
_geom_hbond_site_symmetry_D
_geom_hbond_atom_site_label_H
_geom_hbond_site_symmetry_H
_geom_hbond_atom_site_label_A
_geom_hbond_site_symmetry_A
_geom_hbond_angle_DHA
_geom_hbond_distance_DH
_geom_hbond_distance_HA
_geom_hbond_distance_DA
_geom_hbond_publ_flag
C20 . H201 . O3 1_655 141.56(12) 0.941 2.448 3.239(5) yes
C34 . H343 . C8 2_755 155.12(17) 0.961 2.572 3.468(5) yes
C34 . H342 . O2 2_755 159.8(2) 0.972 2.422 3.351(5) yes
